data_4305944
loop_
_publ_author_name
'Eric W. Ainscough'
'Andrew M. Brodie'
'Ross J. Davidson'
'Boujemaa Moubaraki'
'Keith S. Murray'
'Carl A. Otter'
'Mark R. Waterland'

_publ_contact_author_address
;
 Chemistry-Institute of Fundamental Sciences, Massey University, 
 Private Bag 11222, Palmerston North, New Zealand
;
_publ_contact_author_email A.M.Brodie@massey.ac.nz
_publ_contact_author_name
;
 Eric w. Ainscough, Andrew M. Brodie, Ross J. Davidson, 
 Boujemaa Moubaraki, Keith S. Murray, Carl A. Otter and Mark R. Waterland
;
_publ_section_title
;
Metal-Metal Communication in Copper(II) Complexes of
Cyclotetraphosphazene Ligands
;
_journal_name_full 'Inorganic Chemistry'
_journal_page_first 9182
_journal_page_last 9192
_journal_paper_doi 10.1021/ic8008706
_journal_volume 47
_journal_year 2008
_chemical_formula_sum 'C44 H40 Cl4 Cu2 N14 O9 P4'
_chemical_formula_weight 1301.68
_chemical_name_systematic
; 
 ? 
;
_space_group_IT_number 58
_symmetry_cell_setting orthorhombic
_symmetry_space_group_name_Hall '-P 2 2n'
_symmetry_space_group_name_H-M 'P n n m'
_atom_sites_solution_hydrogens geom
_atom_sites_solution_primary direct
_atom_sites_solution_secondary difmap
_audit_creation_method SHELXL-97
_cell_angle_alpha 90.00
_cell_angle_beta 90.00
_cell_angle_gamma 90.00
_cell_formula_units_Z 2
_cell_length_a 12.2330(13)
_cell_length_b 14.5403(16)
_cell_length_c 15.9717(16)
_cell_measurement_temperature 273(2)
_cell_volume 2840.9(5)
_computing_structure_refinement 'SHELXL-97 (Sheldrick, 1997)'
_computing_structure_solution 'SHELXS-97 (Sheldrick, 1990)'
_diffrn_ambient_temperature 273(2)
_diffrn_measured_fraction_theta_full 0.978
_diffrn_measured_fraction_theta_max 0.978
_diffrn_measurement_device_type 'Area detector'
_diffrn_measurement_method 'omega scans'
_diffrn_radiation_monochromator graphite
_diffrn_radiation_source 'fine-focus sealed tube'
_diffrn_radiation_type MoK\a
_diffrn_radiation_wavelength 0.71073
_diffrn_reflns_av_R_equivalents 0.0544
_diffrn_reflns_av_sigmaI/netI 0.0320
_diffrn_reflns_limit_h_max 14
_diffrn_reflns_limit_h_min -14
_diffrn_reflns_limit_k_max 16
_diffrn_reflns_limit_k_min -15
_diffrn_reflns_limit_l_max 19
_diffrn_reflns_limit_l_min -19
_diffrn_reflns_number 25347
_diffrn_reflns_theta_full 25.35
_diffrn_reflns_theta_max 25.35
_diffrn_reflns_theta_min 3.26
_exptl_absorpt_coefficient_mu 1.113
_exptl_absorpt_correction_T_max 1
_exptl_absorpt_correction_T_min 0.662244
_exptl_absorpt_correction_type multi-scan
_exptl_absorpt_process_details 'Acta Cryst., 1995, A51, 33'
_exptl_crystal_colour blue
_exptl_crystal_density_diffrn 1.521
_exptl_crystal_density_method 'not measured'
_exptl_crystal_description needle
_exptl_crystal_F_000 1320
_exptl_crystal_size_max 0.2
_exptl_crystal_size_mid 0.04
_exptl_crystal_size_min 0.04
_refine_diff_density_max 1.279
_refine_diff_density_min -0.624
_refine_diff_density_rms 0.099
_refine_ls_extinction_method none
_refine_ls_goodness_of_fit_ref 1.122
_refine_ls_hydrogen_treatment constr
_refine_ls_matrix_type full
_refine_ls_number_parameters 222
_refine_ls_number_reflns 2649
_refine_ls_number_restraints 64
_refine_ls_restrained_S_all 1.119
_refine_ls_R_factor_all 0.0647
_refine_ls_R_factor_gt 0.0469
_refine_ls_shift/su_max 0.000
_refine_ls_shift/su_mean 0.000
_refine_ls_structure_factor_coef Fsqd
_refine_ls_weighting_details 'calc w=1/[\s^2^(Fo^2^)+(0.0620P)^2^+8.4343P] where P=(Fo^2^+2Fc^2^)/3'
_refine_ls_weighting_scheme calc
_refine_ls_wR_factor_gt 0.1310
_refine_ls_wR_factor_ref 0.1408
_reflns_number_gt 2071
_reflns_number_total 2649
_reflns_threshold_expression >2sigma(I)
_cod_data_source_file ic8008706_si_002_2.cif
_cod_data_source_block cao517a
_cod_database_code 4305944

loop_
_symmetry_equiv_pos_as_xyz
'x, y, z'
'-x, -y, z'
'-x+1/2, y+1/2, -z+1/2'
'x+1/2, -y+1/2, -z+1/2'
'-x, -y, -z'
'x, y, -z'
'x-1/2, -y-1/2, z-1/2'
'-x-1/2, y-1/2, z-1/2'

loop_
_atom_site_label
_atom_site_type_symbol
_atom_site_fract_x
_atom_site_fract_y
_atom_site_fract_z
_atom_site_U_iso_or_equiv
_atom_site_adp_type
_atom_site_occupancy
_atom_site_symmetry_multiplicity
_atom_site_calc_flag
_atom_site_refinement_flags
_atom_site_disorder_assembly
_atom_site_disorder_group
Cu1 Cu 0.86538(5) -0.04617(5) 0.0000 0.0229(2) Uani 1 2 d S . .
Cl2 Cl 0.93176(11) 0.10403(10) 0.0000 0.0233(3) Uani 1 2 d S . .
Cl1 Cl 0.78743(15) -0.18783(13) 0.0000 0.0415(5) Uani 1 2 d S . .
P1 P 0.57346(8) 0.07498(8) 0.09109(6) 0.0202(3) Uani 1 1 d . . .
O2 O 0.5770(2) 0.1614(2) 0.15101(18) 0.0267(7) Uani 1 1 d . . .
C11 C 0.7578(3) 0.0050(3) 0.1548(3) 0.0228(9) Uani 1 1 d . . .
C13 C 0.8014(4) -0.0312(3) 0.2949(3) 0.0314(11) Uani 1 1 d . . .
H13 H 0.7874 -0.0280 0.3520 0.038 Uiso 1 1 calc R . .
C21 C 0.4911(3) 0.1878(3) 0.2037(3) 0.0271(10) Uani 1 1 d . . .
C15 C 0.9103(3) -0.0821(3) 0.1806(3) 0.0287(10) Uani 1 1 d . . .
H15 H 0.9707 -0.1142 0.1607 0.034 Uiso 1 1 calc R . .
C14 C 0.8913(4) -0.0795(4) 0.2658(3) 0.0321(11) Uani 1 1 d . . .
H14 H 0.9378 -0.1095 0.3028 0.039 Uiso 1 1 calc R . .
C12 C 0.7327(3) 0.0121(3) 0.2388(3) 0.0271(10) Uani 1 1 d . . .
H12 H 0.6718 0.0447 0.2570 0.033 Uiso 1 1 calc R . .
C22 C 0.3942(4) 0.2156(4) 0.1702(4) 0.0406(12) Uani 1 1 d . . .
H22 H 0.3811 0.2139 0.1129 0.049 Uiso 1 1 calc R . .
C23 C 0.3156(4) 0.2466(4) 0.2268(5) 0.0556(17) Uani 1 1 d . . .
H23 H 0.2479 0.2672 0.2080 0.067 Uiso 1 1 calc R . .
C24 C 0.3401(5) 0.2462(4) 0.3103(5) 0.064(2) Uani 1 1 d . . .
H24 H 0.2889 0.2662 0.3493 0.077 Uiso 1 1 calc R . .
C25 C 0.4400(5) 0.2163(4) 0.3357(4) 0.0577(17) Uani 1 1 d . . .
H25 H 0.4555 0.2175 0.3927 0.069 Uiso 1 1 calc R . .
O1 O 0.6989(2) 0.0451(2) 0.09143(17) 0.0240(7) Uani 1 1 d . . .
N2 N 0.5000 0.0000 0.1343(3) 0.0216(10) Uani 1 2 d S . .
N11 N 0.8443(3) -0.0398(2) 0.1255(2) 0.0234(8) Uani 1 1 d . . .
N21 N 0.5177(3) 0.1852(3) 0.2834(2) 0.0371(10) Uani 1 1 d . . .
N1 N 0.5490(4) 0.1082(3) 0.0000 0.0206(11) Uani 1 2 d S . .
N90A N 0.7879(17) 0.8146(15) 0.5000 0.119(8) Uani 0.544(11) 2 d SPDU A 1
C91A C 0.8776(18) 0.8456(18) 0.5000 0.101(8) Uani 0.544(11) 2 d SPDU A 1
C90A C 0.9854(18) 0.8803(19) 0.5000 0.117(9) Uani 0.544(11) 2 d SPDU A 1
O90 O 0.6455(19) 1.0659(15) 0.5000 0.161(10) Uani 0.544(11) 2 d SP A 1
C91B C 0.8919(13) 0.9531(16) 0.5000 0.035(6) Uani 0.272(11) 2 d SPDU B 2
N90B N 0.8003(12) 0.9713(13) 0.5000 0.029(4) Uani 0.272(11) 2 d SPDU B 2
C90B C 1.0000 1.0000 0.5000 0.039(9) Uani 0.272(11) 4 d SPDU . 2
N90C N 0.690(3) 0.922(2) 0.5000 0.051(10) Uani 0.184(10) 2 d SPDU C 3
C91C C 0.745(3) 0.985(2) 0.5000 0.029(4) Uani 0.184(10) 2 d SPDU C 3
C90C C 0.767(4) 1.083(2) 0.5000 0.056(12) Uani 0.184(10) 2 d SPDU C 3

loop_
_atom_site_aniso_label
_atom_site_aniso_U_11
_atom_site_aniso_U_22
_atom_site_aniso_U_33
_atom_site_aniso_U_23
_atom_site_aniso_U_13
_atom_site_aniso_U_12
Cu1 0.0131(4) 0.0322(5) 0.0236(4) 0.000 0.000 0.0009(3)
Cl2 0.0146(7) 0.0288(9) 0.0265(7) 0.000 0.000 0.0033(6)
Cl1 0.0414(10) 0.0461(12) 0.0370(9) 0.000 0.000 -0.0172(8)
P1 0.0122(5) 0.0259(6) 0.0223(5) -0.0018(4) 0.0002(4) 0.0003(4)
O2 0.0197(15) 0.0313(18) 0.0292(15) -0.0063(13) 0.0029(12) -0.0048(13)
C11 0.017(2) 0.026(2) 0.026(2) 0.0025(19) -0.0025(16) -0.0018(17)
C13 0.031(2) 0.038(3) 0.025(2) 0.002(2) 0.0003(19) -0.002(2)
C21 0.020(2) 0.024(3) 0.037(2) -0.0067(19) 0.0030(18) -0.0028(18)
C15 0.021(2) 0.034(3) 0.031(2) 0.003(2) -0.0014(17) 0.002(2)
C14 0.028(2) 0.041(3) 0.028(2) 0.007(2) -0.0056(18) 0.002(2)
C12 0.021(2) 0.033(3) 0.028(2) 0.0000(19) 0.0001(17) 0.0026(19)
C22 0.024(2) 0.036(3) 0.061(3) 0.001(3) -0.004(2) -0.002(2)
C23 0.024(3) 0.033(3) 0.110(6) -0.012(3) 0.010(3) 0.002(2)
C24 0.041(3) 0.053(4) 0.098(5) -0.037(4) 0.038(4) -0.010(3)
C25 0.062(4) 0.063(4) 0.048(3) -0.028(3) 0.017(3) -0.018(3)
O1 0.0113(14) 0.0395(19) 0.0210(13) 0.0032(13) -0.0006(11) 0.0031(12)
N2 0.015(2) 0.025(3) 0.025(2) 0.000 0.000 -0.001(2)
N11 0.0156(17) 0.030(2) 0.0244(18) 0.0044(16) -0.0001(14) 0.0012(15)
N21 0.036(2) 0.041(3) 0.035(2) -0.0128(19) 0.0038(18) -0.0045(19)
N1 0.011(2) 0.025(3) 0.026(3) 0.000 0.000 0.0007(19)
N90A 0.119(8) 0.119(8) 0.119(8) 0.000 0.000 0.0003(10)
C91A 0.101(8) 0.100(8) 0.100(8) 0.000 0.000 -0.0002(10)
C90A 0.118(9) 0.117(9) 0.117(9) 0.000 0.000 0.0004(10)
O90 0.16(2) 0.130(18) 0.19(2) 0.000 0.000 0.004(15)
C91B 0.035(6) 0.035(6) 0.034(6) 0.000 0.000 0.0002(10)
N90B 0.029(5) 0.029(5) 0.029(5) 0.000 0.000 -0.0001(7)
C90B 0.039(9) 0.039(9) 0.039(9) 0.000 0.000 0.0001(10)
N90C 0.051(10) 0.051(10) 0.051(10) 0.000 0.000 -0.0002(10)
C91C 0.029(5) 0.029(5) 0.029(5) 0.000 0.000 -0.0001(7)
C90C 0.056(12) 0.056(12) 0.056(12) 0.000 0.000 0.0000(10)

loop_
_atom_type_symbol
_atom_type_description
_atom_type_scat_dispersion_real
_atom_type_scat_dispersion_imag
_atom_type_scat_source
C C 0.0033 0.0016 'International Tables Vol C Tables 4.2.6.8 and 6.1.1.4'
H H 0.0000 0.0000 'International Tables Vol C Tables 4.2.6.8 and 6.1.1.4'
N N 0.0061 0.0033 'International Tables Vol C Tables 4.2.6.8 and 6.1.1.4'
O O 0.0106 0.0060 'International Tables Vol C Tables 4.2.6.8 and 6.1.1.4'
P P 0.1023 0.0942 'International Tables Vol C Tables 4.2.6.8 and 6.1.1.4'
Cl Cl 0.1484 0.1585 'International Tables Vol C Tables 4.2.6.8 and 6.1.1.4'
Cu Cu 0.3201 1.2651 'International Tables Vol C Tables 4.2.6.8 and 6.1.1.4'

loop_
_geom_angle_atom_site_label_1
_geom_angle_atom_site_label_2
_geom_angle_atom_site_label_3
_geom_angle
_geom_angle_site_symmetry_1
_geom_angle_site_symmetry_3
_geom_angle_publ_flag
N11 Cu1 N11 164.46(19) . 6 ?
N11 Cu1 Cl1 89.30(10) . . ?
N11 Cu1 Cl1 89.30(10) 6 . ?
N11 Cu1 Cl2 90.10(10) . . ?
N11 Cu1 Cl2 90.10(10) 6 . ?
Cl1 Cu1 Cl2 175.55(7) . . ?
N11 Cu1 Cl2 97.77(9) . 5_755 ?
N11 Cu1 Cl2 97.77(9) 6 5_755 ?
Cl1 Cu1 Cl2 96.12(6) . 5_755 ?
Cl2 Cu1 Cl2 88.33(5) . 5_755 ?
Cu1 Cl2 Cu1 91.67(5) . 5_755 ?
N1 P1 N2 120.9(2) . . ?
N1 P1 O2 108.9(2) . . ?
N2 P1 O2 107.52(18) . . ?
N1 P1 O1 105.77(19) . . ?
N2 P1 O1 111.09(13) . . ?
O2 P1 O1 100.85(16) . . ?
C21 O2 P1 124.2(3) . . ?
N11 C11 O1 111.5(3) . . ?
N11 C11 C12 123.8(4) . . ?
O1 C11 C12 124.7(4) . . ?
C12 C13 C14 119.8(4) . . ?
C12 C13 H13 120.1 . . ?
C14 C13 H13 120.1 . . ?
N21 C21 C22 127.1(4) . . ?
N21 C21 O2 112.9(4) . . ?
C22 C21 O2 119.9(4) . . ?
N11 C15 C14 122.1(4) . . ?
N11 C15 H15 119.0 . . ?
C14 C15 H15 119.0 . . ?
C15 C14 C13 118.6(4) . . ?
C15 C14 H14 120.7 . . ?
C13 C14 H14 120.7 . . ?
C13 C12 C11 117.4(4) . . ?
C13 C12 H12 121.3 . . ?
C11 C12 H12 121.3 . . ?
C21 C22 C23 116.3(5) . . ?
C21 C22 H22 121.9 . . ?
C23 C22 H22 121.9 . . ?
C24 C23 C22 118.7(5) . . ?
C24 C23 H23 120.7 . . ?
C22 C23 H23 120.7 . . ?
C25 C24 C23 119.3(5) . . ?
C25 C24 H24 120.3 . . ?
C23 C24 H24 120.3 . . ?
N21 C25 C24 123.9(6) . . ?
N21 C25 H25 118.0 . . ?
C24 C25 H25 118.0 . . ?
C11 O1 P1 128.6(3) . . ?
P1 N2 P1 127.9(3) 2_655 . ?
C11 N11 C15 118.2(4) . . ?
C11 N11 Cu1 118.2(3) . . ?
C15 N11 Cu1 123.5(3) . . ?
C21 N21 C25 114.7(5) . . ?
P1 N1 P1 137.3(3) 6 . ?
N90A C91A C90A 179(3) . . ?
N90B C91B C90B 139(2) . . ?
C91B C90B C91B 180.0(16) . 5_776 ?
N90C C91C C90C 154(4) . . ?

loop_
_geom_bond_atom_site_label_1
_geom_bond_atom_site_label_2
_geom_bond_distance
_geom_bond_site_symmetry_2
_geom_bond_publ_flag
Cu1 N11 2.023(3) . ?
Cu1 N11 2.023(3) 6 ?
Cu1 Cl1 2.2697(19) . ?
Cu1 Cl2 2.3300(17) . ?
Cu1 Cl2 2.6204(15) 5_755 ?
Cl2 Cu1 2.6204(15) 5_755 ?
P1 N1 1.562(2) . ?
P1 N2 1.573(2) . ?
P1 O2 1.580(3) . ?
P1 O1 1.595(3) . ?
O2 C21 1.399(5) . ?
C11 N11 1.328(5) . ?
C11 O1 1.373(5) . ?
C11 C12 1.380(6) . ?
C13 C12 1.379(6) . ?
C13 C14 1.384(6) . ?
C13 H13 0.9300 . ?
C21 N21 1.314(6) . ?
C21 C22 1.362(6) . ?
C15 N11 1.342(5) . ?
C15 C14 1.381(6) . ?
C15 H15 0.9300 . ?
C14 H14 0.9300 . ?
C12 H12 0.9300 . ?
C22 C23 1.393(8) . ?
C22 H22 0.9300 . ?
C23 C24 1.367(10) . ?
C23 H23 0.9300 . ?
C24 C25 1.359(9) . ?
C24 H24 0.9300 . ?
C25 N21 1.345(7) . ?
C25 H25 0.9300 . ?
N2 P1 1.573(2) 2_655 ?
N1 P1 1.562(2) 6 ?
N90A C91A 1.187(15) . ?
C91A C90A 1.411(15) . ?
C91B N90B 1.151(16) . ?
C91B C90B 1.488(15) . ?
C90B C91B 1.488(15) 5_776 ?
N90C C91C 1.126(17) . ?
C91C C90C 1.453(18) . ?
